data_7043088
loop_
_publ_author_name
'Huang, Xing-Cai'
'Zhao, Xin-Hua'
'Shao, Dong'
'Wang, Xin-Yi'

_publ_section_title
;
 Syntheses, structures, and magnetic properties of a family of end-on
 azido-bridged CuII--LnIII complexes
;
_journal_name_full 'Dalton Trans.'
_journal_paper_doi 10.1039/C7DT01167A
_journal_year 2017
_chemical_formula_sum 'C43 H52 Cu2 N22 Nd2 O9'
_chemical_formula_weight 1436.63
_chemical_name_common CuNdvaldmpnN3
_chemical_name_systematic
; 
 ? 
;
_space_group_IT_number 2
_symmetry_cell_setting triclinic
_symmetry_space_group_name_Hall '-P 1'
_symmetry_space_group_name_H-M 'P -1'
_atom_sites_solution_hydrogens geom
_atom_sites_solution_primary direct
_atom_sites_solution_secondary difmap
_audit_creation_method SHELXL-97
_audit_update_record
;
2015-04-21 deposited with the CCDC.
2017-05-05 downloaded from the CCDC.
;
_cell_angle_alpha 76.538(2)
_cell_angle_beta 87.492(2)
_cell_angle_gamma 65.094(2)
_cell_formula_units_Z 2
_cell_length_a 12.179(2)
_cell_length_b 12.571(2)
_cell_length_c 19.723(3)
_cell_measurement_reflns_used 9970
_cell_measurement_temperature 293(2)
_cell_measurement_theta_max 27.58
_cell_measurement_theta_min 2.19
_cell_volume 2658.5(7)
_computing_cell_refinement 'Bruker SAINT'
_computing_data_collection 'Bruker Apex'
_computing_data_reduction 'Bruker SAINT'
_computing_molecular_graphics Diamond
_computing_publication_material 'SHELXL-97 (Sheldrick, 2008)'
_computing_structure_refinement 'SHELXL-97 (Sheldrick, 2008)'
_computing_structure_solution 'SHELXS-97 (Sheldrick, 2008)'
_diffrn_ambient_temperature 293(2)
_diffrn_measured_fraction_theta_full 0.991
_diffrn_measured_fraction_theta_max 0.991
_diffrn_measurement_device_type 'Bruker APEX SMART'
_diffrn_measurement_method 'phi and omega scans'
_diffrn_radiation_monochromator graphite
_diffrn_radiation_source 'fine-focus sealed tube'
_diffrn_radiation_type MoK\a
_diffrn_radiation_wavelength 0.71073
_diffrn_reflns_av_R_equivalents 0.0382
_diffrn_reflns_av_sigmaI/netI 0.0431
_diffrn_reflns_limit_h_max 15
_diffrn_reflns_limit_h_min -15
_diffrn_reflns_limit_k_max 16
_diffrn_reflns_limit_k_min -16
_diffrn_reflns_limit_l_max 25
_diffrn_reflns_limit_l_min -25
_diffrn_reflns_number 34487
_diffrn_reflns_theta_full 27.74
_diffrn_reflns_theta_max 27.74
_diffrn_reflns_theta_min 1.06
_exptl_absorpt_coefficient_mu 2.785
_exptl_absorpt_correction_T_max 0.8968
_exptl_absorpt_correction_T_min 0.4022
_exptl_absorpt_correction_type multi-scan
_exptl_absorpt_process_details 'SADABS: Bruker, 2000'
_exptl_crystal_colour 'dark green'
_exptl_crystal_density_diffrn 1.795
_exptl_crystal_density_method 'not measured'
_exptl_crystal_description plate
_exptl_crystal_F_000 1428
_exptl_crystal_size_max 0.40
_exptl_crystal_size_mid 0.20
_exptl_crystal_size_min 0.04
_refine_diff_density_max 1.573
_refine_diff_density_min -1.129
_refine_diff_density_rms 0.105
_refine_ls_extinction_method none
_refine_ls_goodness_of_fit_ref 1.030
_refine_ls_hydrogen_treatment constr
_refine_ls_matrix_type full
_refine_ls_number_parameters 682
_refine_ls_number_reflns 12393
_refine_ls_number_restraints 0
_refine_ls_restrained_S_all 1.030
_refine_ls_R_factor_all 0.0416
_refine_ls_R_factor_gt 0.0333
_refine_ls_shift/su_max 0.001
_refine_ls_shift/su_mean 0.000
_refine_ls_structure_factor_coef Fsqd
_refine_ls_weighting_details 'calc w=1/[\s^2^(Fo^2^)+(0.0376P)^2^+1.7677P] where P=(Fo^2^+2Fc^2^)/3'
_refine_ls_weighting_scheme calc
_refine_ls_wR_factor_gt 0.0786
_refine_ls_wR_factor_ref 0.0833
_reflns_number_gt 10537
_reflns_number_total 12393
_reflns_threshold_expression >2sigma(I)
_cod_data_source_file c7dt01167a2.cif
_cod_data_source_block 4-CuNdvaldmpnN3
_cod_depositor_comments
;
The following automatic conversions were performed:

'_symmetry_cell_setting' value 'Triclinic' changed to 'triclinic'
according to
/home/data/users/saulius/crontab/automatic-downloads/rss-feeds/RSC/lib/dictionaries/cif_core.dic
dictionary named 'cif_core.dic' version 2.4.2 from 2011-04-26.

'_exptl_absorpt_correction_type' value 'Multi-Scan' changed to
'multi-scan' according to
/home/data/users/saulius/crontab/automatic-downloads/rss-feeds/RSC/lib/dictionaries/cif_core.dic
dictionary named 'cif_core.dic' version 2.4.2 from 2011-04-26.

Automatic conversion script
Id: cif_fix_values 4973 2017-02-22 13:04:09Z antanas 
;
_cod_original_cell_volume 2658.3(8)
_cod_original_sg_symbol_H-M P-1
_cod_database_code 7043088

loop_
_symmetry_equiv_pos_as_xyz
'x, y, z'
'-x, -y, -z'

loop_
_atom_site_label
_atom_site_type_symbol
_atom_site_fract_x
_atom_site_fract_y
_atom_site_fract_z
_atom_site_U_iso_or_equiv
_atom_site_adp_type
_atom_site_occupancy
_atom_site_symmetry_multiplicity
_atom_site_calc_flag
_atom_site_refinement_flags
Nd1 Nd 0.473343(15) 0.455491(16) 0.230434(9) 0.02762(5) Uani 1 1 d .
Nd2 Nd 0.137479(15) 0.501268(15) 0.280698(9) 0.02444(5) Uani 1 1 d .
Cu1 Cu 0.50149(4) 0.69285(4) 0.28472(2) 0.03286(10) Uani 1 1 d .
Cu2 Cu 0.05848(4) 0.32796(4) 0.19065(2) 0.02997(10) Uani 1 1 d .
C1 C 0.4409(3) 0.7360(3) 0.13814(18) 0.0346(8) Uani 1 1 d .
C2 C 0.4088(3) 0.6998(4) 0.08261(19) 0.0401(8) Uani 1 1 d .
C3 C 0.3753(5) 0.7763(4) 0.0172(2) 0.0606(12) Uani 1 1 d .
H3 H 0.3542 0.7513 -0.0191 0.073 Uiso 1 1 calc R
C4 C 0.3729(5) 0.8905(5) 0.0051(2) 0.0711(15) Uani 1 1 d .
H4 H 0.3505 0.9417 -0.0393 0.085 Uiso 1 1 calc R
C5 C 0.4030(4) 0.9277(4) 0.0578(2) 0.0582(12) Uani 1 1 d .
H5 H 0.4001 1.0048 0.0493 0.070 Uiso 1 1 calc R
C6 C 0.4384(3) 0.8523(3) 0.1248(2) 0.0405(9) Uani 1 1 d .
C7 C 0.4840(4) 0.8928(4) 0.1750(2) 0.0483(10) Uani 1 1 d .
H7 H 0.4902 0.9656 0.1592 0.058 Uiso 1 1 calc R
C8 C 0.5822(4) 0.8794(4) 0.2807(2) 0.0476(10) Uani 1 1 d .
H8A H 0.5980 0.9436 0.2504 0.057 Uiso 1 1 calc R
H8B H 0.6599 0.8129 0.2981 0.057 Uiso 1 1 calc R
C9 C 0.5143(4) 0.9253(3) 0.3427(2) 0.0416(9) Uani 1 1 d .
C10 C 0.4235(5) 1.0562(4) 0.3180(3) 0.0653(13) Uani 1 1 d .
H10A H 0.3752 1.0819 0.3558 0.098 Uiso 1 1 calc R
H10B H 0.3719 1.0634 0.2801 0.098 Uiso 1 1 calc R
H10C H 0.4661 1.1058 0.3023 0.098 Uiso 1 1 calc R
C11 C 0.6096(5) 0.9152(5) 0.3941(3) 0.0634(13) Uani 1 1 d .
H11A H 0.6594 0.9524 0.3701 0.095 Uiso 1 1 calc R
H11B H 0.6593 0.8316 0.4146 0.095 Uiso 1 1 calc R
H11C H 0.5703 0.9552 0.4302 0.095 Uiso 1 1 calc R
C12 C 0.4455(4) 0.8511(3) 0.3783(2) 0.0441(9) Uani 1 1 d .
H12A H 0.4363 0.8566 0.4266 0.053 Uiso 1 1 calc R
H12B H 0.3650 0.8860 0.3555 0.053 Uiso 1 1 calc R
C13 C 0.5454(3) 0.6412(3) 0.43266(19) 0.0361(8) Uani 1 1 d .
H13 H 0.5361 0.6661 0.4742 0.043 Uiso 1 1 calc R
C14 C 0.6030(3) 0.5129(3) 0.43722(18) 0.0330(7) Uani 1 1 d .
C15 C 0.6701(3) 0.4363(4) 0.4991(2) 0.0432(9) Uani 1 1 d .
H15 H 0.6731 0.4686 0.5364 0.052 Uiso 1 1 calc R
C16 C 0.7310(4) 0.3149(4) 0.5053(2) 0.0536(11) Uani 1 1 d .
H16 H 0.7770 0.2656 0.5463 0.064 Uiso 1 1 calc R
C17 C 0.7244(4) 0.2650(4) 0.4508(2) 0.0510(11) Uani 1 1 d .
H17 H 0.7660 0.1822 0.4552 0.061 Uiso 1 1 calc R
C18 C 0.6567(3) 0.3376(3) 0.39022(19) 0.0356(8) Uani 1 1 d .
C19 C 0.5949(3) 0.4632(3) 0.38202(18) 0.0310(7) Uani 1 1 d .
C20 C 0.3648(6) 0.5491(5) 0.0500(3) 0.0792(17) Uani 1 1 d .
H20A H 0.2784 0.5949 0.0457 0.119 Uiso 1 1 calc R
H20B H 0.3839 0.4647 0.0651 0.119 Uiso 1 1 calc R
H20C H 0.3978 0.5645 0.0056 0.119 Uiso 1 1 calc R
C21 C 0.7293(5) 0.1775(4) 0.3304(3) 0.0686(14) Uani 1 1 d .
H21A H 0.8102 0.1680 0.3392 0.103 Uiso 1 1 calc R
H21B H 0.7221 0.1640 0.2851 0.103 Uiso 1 1 calc R
H21C H 0.7122 0.1201 0.3654 0.103 Uiso 1 1 calc R
C22 C -0.0640(3) 0.5878(3) 0.14368(17) 0.0294(7) Uani 1 1 d .
C23 C -0.0971(3) 0.7023(3) 0.15641(18) 0.0333(7) Uani 1 1 d .
C24 C -0.2006(4) 0.7997(4) 0.1248(2) 0.0455(9) Uani 1 1 d .
H24 H -0.2225 0.8745 0.1348 0.055 Uiso 1 1 calc R
C25 C -0.2724(4) 0.7856(4) 0.0778(2) 0.0517(11) Uani 1 1 d .
H25 H -0.3434 0.8510 0.0572 0.062 Uiso 1 1 calc R
C26 C -0.2401(4) 0.6781(4) 0.0616(2) 0.0485(10) Uani 1 1 d .
H26 H -0.2878 0.6709 0.0289 0.058 Uiso 1 1 calc R
C27 C -0.1353(3) 0.5772(3) 0.09364(19) 0.0374(8) Uani 1 1 d .
C28 C -0.0991(4) 0.4686(4) 0.0695(2) 0.0446(9) Uani 1 1 d .
H28 H -0.1413 0.4750 0.0294 0.054 Uiso 1 1 calc R
C29 C 0.0155(5) 0.2724(4) 0.0566(2) 0.0568(12) Uani 1 1 d .
H29A H 0.0944 0.2581 0.0384 0.068 Uiso 1 1 calc R
H29B H -0.0430 0.3032 0.0171 0.068 Uiso 1 1 calc R
C30 C 0.0189(4) 0.1530(4) 0.0978(2) 0.0505(10) Uani 1 1 d .
C31 C 0.0465(6) 0.0719(5) 0.0464(3) 0.0832(18) Uani 1 1 d .
H31A H 0.1215 0.0642 0.0256 0.125 Uiso 1 1 calc R
H31B H -0.0179 0.1070 0.0106 0.125 Uiso 1 1 calc R
H31C H 0.0533 -0.0064 0.0708 0.125 Uiso 1 1 calc R
C32 C -0.1016(5) 0.1707(5) 0.1288(3) 0.0706(15) Uani 1 1 d .
H32A H -0.0948 0.0960 0.1591 0.106 Uiso 1 1 calc R
H32B H -0.1625 0.1959 0.0919 0.106 Uiso 1 1 calc R
H32C H -0.1240 0.2313 0.1551 0.106 Uiso 1 1 calc R
C33 C 0.1226(4) 0.0927(4) 0.1534(2) 0.0557(12) Uani 1 1 d .
H33A H 0.1337 0.0103 0.1728 0.067 Uiso 1 1 calc R
H33B H 0.1965 0.0898 0.1317 0.067 Uiso 1 1 calc R
C34 C 0.1089(4) 0.0918(3) 0.2722(2) 0.0441(9) Uani 1 1 d .
H34 H 0.1170 0.0135 0.2766 0.053 Uiso 1 1 calc R
C35 C 0.1036(3) 0.1304(3) 0.3361(2) 0.0398(9) Uani 1 1 d .
C36 C 0.0920(4) 0.0558(4) 0.3987(2) 0.0528(11) Uani 1 1 d .
H36 H 0.0818 -0.0129 0.3972 0.063 Uiso 1 1 calc R
C37 C 0.0953(4) 0.0820(4) 0.4605(2) 0.0583(12) Uani 1 1 d .
H37 H 0.0862 0.0323 0.5012 0.070 Uiso 1 1 calc R
C38 C 0.1126(4) 0.1839(4) 0.4638(2) 0.0476(10) Uani 1 1 d .
H38 H 0.1156 0.2017 0.5067 0.057 Uiso 1 1 calc R
C39 C 0.1249(3) 0.2578(3) 0.40348(18) 0.0328(7) Uani 1 1 d .
C40 C 0.1193(3) 0.2343(3) 0.33799(18) 0.0293(7) Uani 1 1 d .
C41 C -0.0348(4) 0.8245(3) 0.2064(3) 0.0567(12) Uani 1 1 d .
H41A H -0.0367 0.8727 0.1605 0.085 Uiso 1 1 calc R
H41B H 0.0308 0.8180 0.2348 0.085 Uiso 1 1 calc R
H41C H -0.1101 0.8620 0.2271 0.085 Uiso 1 1 calc R
C42 C 0.1515(4) 0.3853(4) 0.46765(19) 0.0480(10) Uani 1 1 d .
H42A H 0.0803 0.3913 0.4924 0.072 Uiso 1 1 calc R
H42B H 0.1588 0.4602 0.4602 0.072 Uiso 1 1 calc R
H42C H 0.2218 0.3215 0.4946 0.072 Uiso 1 1 calc R
C43 C -0.1470(4) 0.5481(5) 0.3631(3) 0.0709(15) Uani 1 1 d .
H43A H -0.1246 0.4752 0.3991 0.106 Uiso 1 1 calc R
H43B H -0.2306 0.5778 0.3478 0.106 Uiso 1 1 calc R
H43C H -0.1357 0.6077 0.3811 0.106 Uiso 1 1 calc R
N1 N 0.5169(3) 0.8386(3) 0.23908(17) 0.0415(7) Uani 1 1 d .
N2 N 0.5062(3) 0.7230(3) 0.37631(15) 0.0335(6) Uani 1 1 d .
N3 N -0.0160(3) 0.3645(3) 0.09634(16) 0.0389(7) Uani 1 1 d .
N4 N 0.1034(3) 0.1543(3) 0.21008(18) 0.0397(7) Uani 1 1 d .
N5 N 0.2584(3) 0.6257(3) 0.24262(17) 0.0370(7) Uani 1 1 d .
N6 N 0.2588(3) 0.7046(3) 0.26558(18) 0.0382(7) Uani 1 1 d .
N7 N 0.2623(3) 0.7819(3) 0.2864(2) 0.0573(10) Uani 1 1 d .
N8 N 0.3610(3) 0.3867(3) 0.33315(17) 0.0397(7) Uani 1 1 d .
N9 N 0.4030(3) 0.3081(3) 0.38293(16) 0.0364(7) Uani 1 1 d .
N10 N 0.4435(4) 0.2308(4) 0.4321(2) 0.0602(10) Uani 1 1 d .
N11 N 0.2909(3) 0.4288(4) 0.1899(2) 0.0565(4) Uani 1 1 d .
N12 N 0.2867(3) 0.3591(4) 0.1596(2) 0.0565(4) Uani 1 1 d .
N13 N 0.2794(3) 0.2934(4) 0.1296(2) 0.0565(4) Uani 1 1 d .
N14 N 0.5499(3) 0.2774(4) 0.1852(2) 0.0565(4) Uani 1 1 d .
N15 N 0.6036(3) 0.1817(4) 0.1748(2) 0.0565(4) Uani 1 1 d .
N16 N 0.6575(3) 0.0876(4) 0.1654(2) 0.0565(4) Uani 1 1 d .
N17 N 0.0783(3) 0.6362(3) 0.35973(18) 0.0474(8) Uani 1 1 d .
N18 N 0.0281(4) 0.7335(3) 0.36803(18) 0.0539(9) Uani 1 1 d .
N19 N -0.0206(6) 0.8302(4) 0.3767(3) 0.0981(18) Uani 1 1 d .
N20 N -0.1374(3) 0.3823(3) 0.24440(19) 0.0463(8) Uani 1 1 d .
N21 N -0.2308(3) 0.4097(3) 0.21601(16) 0.0360(7) Uani 1 1 d .
N22 N -0.3217(3) 0.4347(4) 0.1866(2) 0.0520(9) Uani 1 1 d .
O1 O 0.4754(2) 0.6576(2) 0.19897(12) 0.0345(5) Uani 1 1 d .
O2 O 0.5314(2) 0.5276(2) 0.32157(12) 0.0331(5) Uani 1 1 d .
O3 O 0.6442(2) 0.2979(2) 0.33249(14) 0.0410(6) Uani 1 1 d .
O4 O 0.4162(3) 0.5840(3) 0.10009(13) 0.0441(6) Uani 1 1 d .
O5 O 0.03302(19) 0.49626(19) 0.17827(12) 0.0286(5) Uani 1 1 d .
O6 O 0.1320(2) 0.30932(19) 0.28151(12) 0.0280(5) Uani 1 1 d .
O7 O 0.1419(2) 0.3598(2) 0.40190(12) 0.0355(5) Uani 1 1 d .
O8 O -0.0176(2) 0.7068(2) 0.20169(13) 0.0367(6) Uani 1 1 d .
O9 O -0.0746(2) 0.5244(2) 0.30685(13) 0.0394(6) Uani 1 1 d .
H9 H -0.0938 0.4867 0.2847 0.059 Uiso 1 1 d R

loop_
_atom_site_aniso_label
_atom_site_aniso_U_11
_atom_site_aniso_U_22
_atom_site_aniso_U_33
_atom_site_aniso_U_23
_atom_site_aniso_U_13
_atom_site_aniso_U_12
Nd1 0.02212(9) 0.03079(10) 0.03381(10) -0.00958(7) 0.00007(7) -0.01370(7)
Nd2 0.02287(9) 0.02542(9) 0.02894(10) -0.00788(7) -0.00019(7) -0.01299(7)
Cu1 0.0408(2) 0.0330(2) 0.0312(2) -0.00317(18) -0.00162(18) -0.02364(19)
Cu2 0.0314(2) 0.0291(2) 0.0351(2) -0.01148(17) -0.00204(17) -0.01579(17)
C1 0.0266(17) 0.042(2) 0.0315(18) -0.0004(15) 0.0009(14) -0.0153(15)
C2 0.040(2) 0.046(2) 0.0332(19) -0.0028(16) -0.0038(16) -0.0193(17)
C3 0.075(3) 0.065(3) 0.038(2) -0.002(2) -0.015(2) -0.028(3)
C4 0.101(4) 0.060(3) 0.038(2) 0.014(2) -0.019(3) -0.031(3)
C5 0.068(3) 0.043(2) 0.049(3) 0.010(2) -0.007(2) -0.019(2)
C6 0.040(2) 0.039(2) 0.037(2) 0.0025(16) -0.0017(16) -0.0175(17)
C7 0.061(3) 0.038(2) 0.050(2) -0.0014(18) 0.007(2) -0.030(2)
C8 0.052(2) 0.045(2) 0.057(3) -0.0062(19) 0.002(2) -0.033(2)
C9 0.046(2) 0.0321(19) 0.052(2) -0.0083(17) -0.0053(18) -0.0218(17)
C10 0.063(3) 0.040(2) 0.087(4) -0.009(2) -0.007(3) -0.019(2)
C11 0.068(3) 0.068(3) 0.067(3) -0.008(2) -0.014(2) -0.042(3)
C12 0.044(2) 0.037(2) 0.055(2) -0.0142(18) 0.0058(18) -0.0197(18)
C13 0.039(2) 0.047(2) 0.0325(19) -0.0117(16) 0.0031(15) -0.0269(17)
C14 0.0332(18) 0.0401(19) 0.0308(18) -0.0030(15) -0.0023(14) -0.0226(16)
C15 0.043(2) 0.058(2) 0.034(2) -0.0027(18) -0.0092(16) -0.030(2)
C16 0.054(3) 0.053(3) 0.046(2) 0.008(2) -0.022(2) -0.022(2)
C17 0.048(2) 0.037(2) 0.057(3) 0.0045(19) -0.017(2) -0.0138(18)
C18 0.0303(18) 0.0375(19) 0.039(2) -0.0052(16) -0.0023(15) -0.0166(15)
C19 0.0267(16) 0.0326(17) 0.0337(18) 0.0006(14) -0.0026(14) -0.0165(14)
C20 0.122(5) 0.102(4) 0.045(3) -0.020(3) -0.006(3) -0.074(4)
C21 0.068(3) 0.039(2) 0.086(4) -0.025(2) -0.016(3) -0.003(2)
C22 0.0286(17) 0.0329(17) 0.0277(16) -0.0016(13) -0.0001(13) -0.0166(14)
C23 0.0299(17) 0.0333(18) 0.0337(18) -0.0034(14) -0.0030(14) -0.0124(15)
C24 0.040(2) 0.037(2) 0.049(2) -0.0017(17) -0.0028(18) -0.0097(17)
C25 0.037(2) 0.048(2) 0.049(2) 0.0111(19) -0.0131(18) -0.0077(18)
C26 0.043(2) 0.055(3) 0.041(2) 0.0075(19) -0.0154(18) -0.023(2)
C27 0.0364(19) 0.042(2) 0.0347(19) -0.0007(16) -0.0074(15) -0.0207(16)
C28 0.051(2) 0.061(3) 0.035(2) -0.0089(18) -0.0066(17) -0.035(2)
C29 0.080(3) 0.067(3) 0.044(2) -0.028(2) 0.006(2) -0.043(3)
C30 0.060(3) 0.052(2) 0.059(3) -0.032(2) 0.007(2) -0.033(2)
C31 0.116(5) 0.077(4) 0.083(4) -0.055(3) 0.004(3) -0.047(4)
C32 0.062(3) 0.078(4) 0.098(4) -0.035(3) 0.004(3) -0.047(3)
C33 0.056(3) 0.047(2) 0.072(3) -0.038(2) 0.005(2) -0.018(2)
C34 0.043(2) 0.0249(17) 0.065(3) -0.0113(18) -0.0095(19) -0.0128(16)
C35 0.038(2) 0.0294(18) 0.052(2) -0.0052(16) -0.0040(17) -0.0161(16)
C36 0.057(3) 0.033(2) 0.068(3) 0.004(2) -0.006(2) -0.026(2)
C37 0.070(3) 0.049(3) 0.053(3) 0.010(2) -0.003(2) -0.034(2)
C38 0.053(2) 0.048(2) 0.040(2) 0.0012(18) 0.0008(18) -0.026(2)
C39 0.0304(17) 0.0307(17) 0.0348(18) -0.0018(14) -0.0019(14) -0.0134(14)
C40 0.0245(16) 0.0220(15) 0.0377(19) -0.0020(13) -0.0031(13) -0.0085(13)
C41 0.068(3) 0.0279(19) 0.070(3) -0.0097(19) -0.017(2) -0.016(2)
C42 0.067(3) 0.052(2) 0.0294(19) -0.0123(18) 0.0008(18) -0.028(2)
C43 0.053(3) 0.092(4) 0.085(4) -0.049(3) 0.029(3) -0.034(3)
N1 0.051(2) 0.0388(17) 0.0419(18) -0.0034(14) 0.0020(15) -0.0294(16)
N2 0.0391(16) 0.0355(16) 0.0346(16) -0.0088(13) 0.0026(13) -0.0237(13)
N3 0.0463(18) 0.0469(19) 0.0375(17) -0.0173(15) 0.0013(14) -0.0291(16)
N4 0.0395(17) 0.0323(16) 0.053(2) -0.0208(15) 0.0009(15) -0.0152(14)
N5 0.0296(15) 0.0300(15) 0.056(2) -0.0107(14) 0.0034(14) -0.0168(13)
N6 0.0253(15) 0.0294(15) 0.061(2) -0.0109(14) 0.0037(14) -0.0127(12)
N7 0.048(2) 0.045(2) 0.090(3) -0.028(2) 0.006(2) -0.0238(17)
N8 0.0288(16) 0.0416(17) 0.0442(18) 0.0012(15) -0.0016(13) -0.0161(14)
N9 0.0355(16) 0.0424(18) 0.0364(17) -0.0124(15) -0.0005(13) -0.0195(14)
N10 0.067(3) 0.061(2) 0.044(2) 0.0032(19) -0.0101(19) -0.026(2)
N11 0.0514(9) 0.0652(10) 0.0701(11) -0.0393(8) 0.0151(8) -0.0298(8)
N12 0.0514(9) 0.0652(10) 0.0701(11) -0.0393(8) 0.0151(8) -0.0298(8)
N13 0.0514(9) 0.0652(10) 0.0701(11) -0.0393(8) 0.0151(8) -0.0298(8)
N14 0.0514(9) 0.0652(10) 0.0701(11) -0.0393(8) 0.0151(8) -0.0298(8)
N15 0.0514(9) 0.0652(10) 0.0701(11) -0.0393(8) 0.0151(8) -0.0298(8)
N16 0.0514(9) 0.0652(10) 0.0701(11) -0.0393(8) 0.0151(8) -0.0298(8)
N17 0.058(2) 0.0432(19) 0.052(2) -0.0228(16) 0.0082(17) -0.0268(17)
N18 0.071(3) 0.057(2) 0.041(2) -0.0230(17) 0.0112(18) -0.028(2)
N19 0.133(5) 0.064(3) 0.090(4) -0.046(3) 0.028(3) -0.022(3)
N20 0.0321(17) 0.056(2) 0.059(2) -0.0162(17) 0.0001(15) -0.0249(16)
N21 0.0307(16) 0.0381(17) 0.0456(18) -0.0157(14) 0.0107(14) -0.0184(14)
N22 0.0273(17) 0.071(2) 0.063(2) -0.0180(19) 0.0060(16) -0.0242(17)
O1 0.0404(14) 0.0382(13) 0.0290(12) -0.0021(10) -0.0026(10) -0.0231(11)
O2 0.0398(14) 0.0287(12) 0.0338(13) -0.0036(10) -0.0069(10) -0.0185(11)
O3 0.0365(14) 0.0325(13) 0.0504(16) -0.0095(12) -0.0071(12) -0.0104(11)
O4 0.0500(16) 0.0535(16) 0.0348(14) -0.0078(12) -0.0052(12) -0.0284(14)
O5 0.0245(11) 0.0271(11) 0.0345(12) -0.0058(9) -0.0062(9) -0.0113(9)
O6 0.0289(12) 0.0247(11) 0.0318(12) -0.0054(9) -0.0019(9) -0.0131(9)
O7 0.0446(14) 0.0400(14) 0.0272(12) -0.0080(10) 0.0001(10) -0.0227(12)
O8 0.0378(14) 0.0230(11) 0.0466(15) -0.0048(10) -0.0104(11) -0.0108(10)
O9 0.0306(13) 0.0551(16) 0.0462(15) -0.0252(13) 0.0108(11) -0.0249(12)

loop_
_atom_type_symbol
_atom_type_description
_atom_type_scat_dispersion_real
_atom_type_scat_dispersion_imag
_atom_type_scat_source
C C 0.0033 0.0016 'International Tables Vol C Tables 4.2.6.8 and 6.1.1.4'
H H 0.0000 0.0000 'International Tables Vol C Tables 4.2.6.8 and 6.1.1.4'
N N 0.0061 0.0033 'International Tables Vol C Tables 4.2.6.8 and 6.1.1.4'
O O 0.0106 0.0060 'International Tables Vol C Tables 4.2.6.8 and 6.1.1.4'
Cu Cu 0.3201 1.2651 'International Tables Vol C Tables 4.2.6.8 and 6.1.1.4'
Nd Nd -0.1943 3.0179 'International Tables Vol C Tables 4.2.6.8 and 6.1.1.4'

loop_
_geom_angle_atom_site_label_1
_geom_angle_atom_site_label_2
_geom_angle_atom_site_label_3
_geom_angle
_geom_angle_site_symmetry_1
_geom_angle_site_symmetry_3
N14 Nd1 O2 138.04(11) . .
N14 Nd1 O1 137.09(11) . .
O2 Nd1 O1 61.56(8) . .
N14 Nd1 N22 74.78(12) . 1_655
O2 Nd1 N22 83.24(10) . 1_655
O1 Nd1 N22 70.87(10) . 1_655
N14 Nd1 N11 72.10(12) . .
O2 Nd1 N11 139.49(10) . .
O1 Nd1 N11 119.70(11) . .
N22 Nd1 N11 137.09(12) 1_655 .
N14 Nd1 N8 98.68(12) . .
O2 Nd1 N8 79.66(9) . .
O1 Nd1 N8 124.18(9) . .
N22 Nd1 N8 145.31(11) 1_655 .
N11 Nd1 N8 67.21(11) . .
N14 Nd1 N5 136.46(11) . .
O2 Nd1 N5 81.91(9) . .
O1 Nd1 N5 68.97(8) . .
N22 Nd1 N5 139.57(11) 1_655 .
N11 Nd1 N5 64.41(10) . .
N8 Nd1 N5 67.06(9) . .
N14 Nd1 O4 87.79(12) . .
O2 Nd1 O4 122.18(8) . .
O1 Nd1 O4 60.62(8) . .
N22 Nd1 O4 77.80(11) 1_655 .
N11 Nd1 O4 74.44(11) . .
N8 Nd1 O4 136.65(9) . .
N5 Nd1 O4 78.84(9) . .
N14 Nd1 O3 79.34(11) . .
O2 Nd1 O3 59.90(8) . .
O1 Nd1 O3 112.79(8) . .
N22 Nd1 O3 72.38(11) 1_655 .
N11 Nd1 O3 125.71(11) . .
N8 Nd1 O3 72.93(9) . .
N5 Nd1 O3 128.61(9) . .
O4 Nd1 O3 149.68(8) . .
N14 Nd1 Cu1 153.44(9) . .
O2 Nd1 Cu1 30.85(5) . .
O1 Nd1 Cu1 31.23(5) . .
N22 Nd1 Cu1 79.15(9) 1_655 .
N11 Nd1 Cu1 133.08(8) . .
N8 Nd1 Cu1 99.86(7) . .
N5 Nd1 Cu1 69.02(6) . .
O4 Nd1 Cu1 91.64(6) . .
O3 Nd1 Cu1 88.12(5) . .
N14 Nd1 Nd2 104.09(9) . .
O2 Nd1 Nd2 100.74(6) . .
O1 Nd1 Nd2 107.66(6) . .
N22 Nd1 Nd2 174.56(9) 1_655 .
N11 Nd1 Nd2 38.75(8) . .
N8 Nd1 Nd2 39.88(7) . .
N5 Nd1 Nd2 38.70(6) . .
O4 Nd1 Nd2 96.88(6) . .
O3 Nd1 Nd2 112.78(6) . .
Cu1 Nd1 Nd2 102.339(10) . .
N17 Nd2 O6 135.17(10) . .
N17 Nd2 O5 132.82(10) . .
O6 Nd2 O5 63.91(7) . .
N17 Nd2 O9 77.36(10) . .
O6 Nd2 O9 72.93(8) . .
O5 Nd2 O9 69.28(8) . .
N17 Nd2 N5 76.99(11) . .
O6 Nd2 N5 143.61(9) . .
O5 Nd2 N5 110.03(9) . .
O9 Nd2 N5 141.29(9) . .
N17 Nd2 N11 142.15(11) . .
O6 Nd2 N11 79.10(10) . .
O5 Nd2 N11 70.30(10) . .
O9 Nd2 N11 137.84(10) . .
N5 Nd2 N11 65.85(11) . .
N17 Nd2 N8 93.35(11) . .
O6 Nd2 N8 90.03(9) . .
O5 Nd2 N8 133.26(9) . .
O9 Nd2 N8 141.97(9) . .
N5 Nd2 N8 68.03(10) . .
N11 Nd2 N8 66.91(12) . .
N17 Nd2 O7 76.59(10) . .
O6 Nd2 O7 62.29(7) . .
O5 Nd2 O7 119.55(7) . .
O9 Nd2 O7 70.51(8) . .
N5 Nd2 O7 129.50(9) . .
N11 Nd2 O7 122.06(11) . .
N8 Nd2 O7 71.46(9) . .
N17 Nd2 O8 77.17(10) . .
O6 Nd2 O8 121.95(7) . .
O5 Nd2 O8 61.30(7) . .
O9 Nd2 O8 71.35(8) . .
N5 Nd2 O8 75.02(9) . .
N11 Nd2 O8 99.05(11) . .
N8 Nd2 O8 143.03(9) . .
O7 Nd2 O8 137.37(8) . .
N17 Nd2 Cu2 147.81(8) . .
O6 Nd2 Cu2 31.96(5) . .
O5 Nd2 Cu2 32.18(5) . .
O9 Nd2 Cu2 70.46(6) . .
N5 Nd2 Cu2 130.26(7) . .
N11 Nd2 Cu2 69.10(8) . .
N8 Nd2 Cu2 111.71(7) . .
O7 Nd2 Cu2 92.08(5) . .
O8 Nd2 Cu2 92.62(5) . .
N17 Nd2 Nd1 105.87(8) . .
O6 Nd2 Nd1 104.74(5) . .
O5 Nd2 Nd1 107.67(5) . .
O9 Nd2 Nd1 176.71(6) . .
N5 Nd2 Nd1 40.39(7) . .
N11 Nd2 Nd1 38.88(8) . .
N8 Nd2 Nd1 39.39(7) . .
O7 Nd2 Nd1 110.66(6) . .
O8 Nd2 Nd1 108.50(6) . .
Cu2 Nd2 Nd1 106.315(10) . .
O2 Cu1 O1 82.29(10) . .
O2 Cu1 N1 163.82(13) . .
O1 Cu1 N1 94.04(12) . .
O2 Cu1 N2 93.47(11) . .
O1 Cu1 N2 170.94(11) . .
N1 Cu1 N2 92.19(13) . .
O2 Cu1 Nd1 40.88(7) . .
O1 Cu1 Nd1 42.18(7) . .
N1 Cu1 Nd1 135.85(10) . .
N2 Cu1 Nd1 131.96(8) . .
N4 Cu2 O6 90.93(11) . .
N4 Cu2 O5 172.52(11) . .
O6 Cu2 O5 82.83(9) . .
N4 Cu2 N3 95.13(13) . .
O6 Cu2 N3 173.76(11) . .
O5 Cu2 N3 91.02(11) . .
N4 Cu2 N20 96.37(12) . .
O6 Cu2 N20 87.88(10) . .
O5 Cu2 N20 87.55(10) . .
N3 Cu2 N20 92.93(12) . .
N4 Cu2 Nd2 131.34(10) . .
O6 Cu2 Nd2 41.23(6) . .
O5 Cu2 Nd2 41.94(6) . .
N3 Cu2 Nd2 132.54(9) . .
N20 Cu2 Nd2 91.03(8) . .
O1 C1 C2 117.8(3) . .
O1 C1 C6 123.9(3) . .
C2 C1 C6 118.2(3) . .
C3 C2 O4 125.0(4) . .
C3 C2 C1 120.7(4) . .
O4 C2 C1 114.2(3) . .
C2 C3 C4 120.2(4) . .
C2 C3 H3 119.9 . .
C4 C3 H3 119.9 . .
C5 C4 C3 120.1(4) . .
C5 C4 H4 119.9 . .
C3 C4 H4 119.9 . .
C4 C5 C6 121.3(4) . .
C4 C5 H5 119.4 . .
C6 C5 H5 119.4 . .
C5 C6 C1 119.4(4) . .
C5 C6 C7 117.4(4) . .
C1 C6 C7 122.8(3) . .
N1 C7 C6 126.6(4) . .
N1 C7 H7 116.7 . .
C6 C7 H7 116.7 . .
N1 C8 C9 114.3(3) . .
N1 C8 H8A 108.7 . .
C9 C8 H8A 108.7 . .
N1 C8 H8B 108.7 . .
C9 C8 H8B 108.7 . .
H8A C8 H8B 107.6 . .
C10 C9 C11 110.2(4) . .
C10 C9 C8 109.7(4) . .
C11 C9 C8 106.5(4) . .
C10 C9 C12 108.4(4) . .
C11 C9 C12 109.9(4) . .
C8 C9 C12 112.2(3) . .
C9 C10 H10A 109.5 . .
C9 C10 H10B 109.5 . .
H10A C10 H10B 109.5 . .
C9 C10 H10C 109.5 . .
H10A C10 H10C 109.5 . .
H10B C10 H10C 109.5 . .
C9 C11 H11A 109.5 . .
C9 C11 H11B 109.5 . .
H11A C11 H11B 109.5 . .
C9 C11 H11C 109.5 . .
H11A C11 H11C 109.5 . .
H11B C11 H11C 109.5 . .
N2 C12 C9 113.5(3) . .
N2 C12 H12A 108.9 . .
C9 C12 H12A 108.9 . .
N2 C12 H12B 108.9 . .
C9 C12 H12B 108.9 . .
H12A C12 H12B 107.7 . .
N2 C13 C14 125.3(3) . .
N2 C13 H13 117.4 . .
C14 C13 H13 117.4 . .
C15 C14 C19 119.2(3) . .
C15 C14 C13 118.3(3) . .
C19 C14 C13 122.4(3) . .
C16 C15 C14 121.0(4) . .
C16 C15 H15 119.5 . .
C14 C15 H15 119.5 . .
C15 C16 C17 120.1(4) . .
C15 C16 H16 119.9 . .
C17 C16 H16 119.9 . .
C18 C17 C16 120.1(4) . .
C18 C17 H17 120.0 . .
C16 C17 H17 120.0 . .
C17 C18 O3 125.1(3) . .
C17 C18 C19 120.8(4) . .
O3 C18 C19 114.1(3) . .
O2 C19 C14 124.1(3) . .
O2 C19 C18 117.2(3) . .
C14 C19 C18 118.6(3) . .
O4 C20 H20A 109.5 . .
O4 C20 H20B 109.5 . .
H20A C20 H20B 109.5 . .
O4 C20 H20C 109.5 . .
H20A C20 H20C 109.5 . .
H20B C20 H20C 109.5 . .
O3 C21 H21A 109.5 . .
O3 C21 H21B 109.5 . .
H21A C21 H21B 109.5 . .
O3 C21 H21C 109.5 . .
H21A C21 H21C 109.5 . .
H21B C21 H21C 109.5 . .
O5 C22 C23 118.6(3) . .
O5 C22 C27 123.5(3) . .
C23 C22 C27 117.9(3) . .
O8 C23 C24 124.5(3) . .
O8 C23 C22 114.2(3) . .
C24 C23 C22 121.3(3) . .
C23 C24 C25 119.5(4) . .
C23 C24 H24 120.2 . .
C25 C24 H24 120.2 . .
C26 C25 C24 120.8(4) . .
C26 C25 H25 119.6 . .
C24 C25 H25 119.6 . .
C25 C26 C27 120.6(4) . .
C25 C26 H26 119.7 . .
C27 C26 H26 119.7 . .
C26 C27 C22 119.7(4) . .
C26 C27 C28 118.1(3) . .
C22 C27 C28 122.0(3) . .
N3 C28 C27 127.7(3) . .
N3 C28 H28 116.1 . .
C27 C28 H28 116.1 . .
N3 C29 C30 114.7(3) . .
N3 C29 H29A 108.6 . .
C30 C29 H29A 108.6 . .
N3 C29 H29B 108.6 . .
C30 C29 H29B 108.6 . .
H29A C29 H29B 107.6 . .
C32 C30 C33 111.9(4) . .
C32 C30 C29 110.7(4) . .
C33 C30 C29 110.1(4) . .
C32 C30 C31 110.3(4) . .
C33 C30 C31 107.1(4) . .
C29 C30 C31 106.6(4) . .
C30 C31 H31A 109.5 . .
C30 C31 H31B 109.5 . .
H31A C31 H31B 109.5 . .
C30 C31 H31C 109.5 . .
H31A C31 H31C 109.5 . .
H31B C31 H31C 109.5 . .
C30 C32 H32A 109.5 . .
C30 C32 H32B 109.5 . .
H32A C32 H32B 109.5 . .
C30 C32 H32C 109.5 . .
H32A C32 H32C 109.5 . .
H32B C32 H32C 109.5 . .
N4 C33 C30 113.5(3) . .
N4 C33 H33A 108.9 . .
C30 C33 H33A 108.9 . .
N4 C33 H33B 108.9 . .
C30 C33 H33B 108.9 . .
H33A C33 H33B 107.7 . .
N4 C34 C35 126.7(3) . .
N4 C34 H34 116.7 . .
C35 C34 H34 116.7 . .
C40 C35 C36 119.7(4) . .
C40 C35 C34 121.9(3) . .
C36 C35 C34 118.2(4) . .
C37 C36 C35 121.2(4) . .
C37 C36 H36 119.4 . .
C35 C36 H36 119.4 . .
C36 C37 C38 120.1(4) . .
C36 C37 H37 119.9 . .
C38 C37 H37 119.9 . .
C39 C38 C37 119.8(4) . .
C39 C38 H38 120.1 . .
C37 C38 H38 120.1 . .
C38 C39 O7 123.7(3) . .
C38 C39 C40 121.5(3) . .
O7 C39 C40 114.9(3) . .
O6 C40 C39 118.5(3) . .
O6 C40 C35 123.8(3) . .
C39 C40 C35 117.7(3) . .
O8 C41 H41A 109.5 . .
O8 C41 H41B 109.5 . .
H41A C41 H41B 109.5 . .
O8 C41 H41C 109.5 . .
H41A C41 H41C 109.5 . .
H41B C41 H41C 109.5 . .
O7 C42 H42A 109.5 . .
O7 C42 H42B 109.5 . .
H42A C42 H42B 109.5 . .
O7 C42 H42C 109.5 . .
H42A C42 H42C 109.5 . .
H42B C42 H42C 109.5 . .
O9 C43 H43A 109.5 . .
O9 C43 H43B 109.5 . .
H43A C43 H43B 109.5 . .
O9 C43 H43C 109.5 . .
H43A C43 H43C 109.5 . .
H43B C43 H43C 109.5 . .
C7 N1 C8 120.2(3) . .
C7 N1 Cu1 124.0(3) . .
C8 N1 Cu1 115.5(3) . .
C13 N2 C12 120.4(3) . .
C13 N2 Cu1 124.6(3) . .
C12 N2 Cu1 114.5(2) . .
C28 N3 C29 117.3(3) . .
C28 N3 Cu2 120.8(3) . .
C29 N3 Cu2 121.7(3) . .
C34 N4 C33 117.2(3) . .
C34 N4 Cu2 121.7(3) . .
C33 N4 Cu2 121.0(3) . .
N6 N5 Nd2 128.1(2) . .
N6 N5 Nd1 115.8(2) . .
Nd2 N5 Nd1 100.91(10) . .
N7 N6 N5 177.6(4) . .
N9 N8 Nd1 127.8(2) . .
N9 N8 Nd2 130.0(2) . .
Nd1 N8 Nd2 100.73(11) . .
N10 N9 N8 179.5(4) . .
N12 N11 Nd2 120.6(3) . .
N12 N11 Nd1 130.5(3) . .
Nd2 N11 Nd1 102.37(12) . .
N13 N12 N11 178.2(5) . .
N15 N14 Nd1 166.3(4) . .
N16 N15 N14 178.9(5) . .
N18 N17 Nd2 148.9(3) . .
N19 N18 N17 179.2(6) . .
N21 N20 Cu2 126.0(3) . .
N22 N21 N20 178.0(4) . .
N21 N22 Nd1 131.5(3) . 1_455
C1 O1 Cu1 125.2(2) . .
C1 O1 Nd1 126.8(2) . .
Cu1 O1 Nd1 106.60(10) . .
C19 O2 Cu1 122.2(2) . .
C19 O2 Nd1 128.4(2) . .
Cu1 O2 Nd1 108.26(10) . .
C18 O3 C21 116.2(3) . .
C18 O3 Nd1 117.9(2) . .
C21 O3 Nd1 125.7(3) . .
C2 O4 C20 116.9(3) . .
C2 O4 Nd1 120.2(2) . .
C20 O4 Nd1 121.3(3) . .
C22 O5 Cu2 122.3(2) . .
C22 O5 Nd2 124.4(2) . .
Cu2 O5 Nd2 105.89(9) . .
C40 O6 Cu2 120.3(2) . .
C40 O6 Nd2 124.9(2) . .
Cu2 O6 Nd2 106.81(9) . .
C39 O7 C42 116.7(3) . .
C39 O7 Nd2 118.60(19) . .
C42 O7 Nd2 124.5(2) . .
C23 O8 C41 116.2(3) . .
C23 O8 Nd2 117.81(19) . .
C41 O8 Nd2 125.6(2) . .
C43 O9 Nd2 134.7(3) . .
C43 O9 H9 111.6 . .
Nd2 O9 H9 109.4 . .

loop_
_geom_bond_atom_site_label_1
_geom_bond_atom_site_label_2
_geom_bond_distance
_geom_bond_site_symmetry_2
Nd1 N14 2.403(4) .
Nd1 O2 2.442(2) .
Nd1 O1 2.482(2) .
Nd1 N22 2.532(3) 1_655
Nd1 N11 2.568(4) .
Nd1 N8 2.581(3) .
Nd1 N5 2.638(3) .
Nd1 O4 2.642(3) .
Nd1 O3 2.710(3) .
Nd1 Cu1 3.5423(7) .
Nd1 Nd2 3.9966(7) .
Nd2 N17 2.435(3) .
Nd2 O6 2.438(2) .
Nd2 O5 2.461(2) .
Nd2 O9 2.518(2) .
Nd2 N5 2.545(3) .
Nd2 N11 2.561(4) .
Nd2 N8 2.608(3) .
Nd2 O7 2.613(2) .
Nd2 O8 2.635(2) .
Nd2 Cu2 3.5415(6) .
Cu1 O2 1.913(2) .
Cu1 O1 1.916(2) .
Cu1 N1 1.927(3) .
Cu1 N2 1.938(3) .
Cu2 N4 1.958(3) .
Cu2 O6 1.958(2) .
Cu2 O5 1.961(2) .
Cu2 N3 1.973(3) .
Cu2 N20 2.454(3) .
C1 O1 1.316(4) .
C1 C2 1.407(5) .
C1 C6 1.411(5) .
C2 C3 1.377(5) .
C2 O4 1.381(5) .
C3 C4 1.387(7) .
C3 H3 0.9300 .
C4 C5 1.356(7) .
C4 H4 0.9300 .
C5 C6 1.397(5) .
C5 H5 0.9300 .
C6 C7 1.437(6) .
C7 N1 1.279(5) .
C7 H7 0.9300 .
C8 N1 1.471(5) .
C8 C9 1.533(6) .
C8 H8A 0.9700 .
C8 H8B 0.9700 .
C9 C10 1.519(6) .
C9 C11 1.519(6) .
C9 C12 1.539(5) .
C10 H10A 0.9600 .
C10 H10B 0.9600 .
C10 H10C 0.9600 .
C11 H11A 0.9600 .
C11 H11B 0.9600 .
C11 H11C 0.9600 .
C12 N2 1.471(5) .
C12 H12A 0.9700 .
C12 H12B 0.9700 .
C13 N2 1.273(5) .
C13 C14 1.444(5) .
C13 H13 0.9300 .
C14 C15 1.400(5) .
C14 C19 1.401(5) .
C15 C16 1.364(6) .
C15 H15 0.9300 .
C16 C17 1.387(6) .
C16 H16 0.9300 .
C17 C18 1.373(5) .
C17 H17 0.9300 .
C18 O3 1.383(4) .
C18 C19 1.406(5) .
C19 O2 1.334(4) .
C20 O4 1.430(5) .
C20 H20A 0.9600 .
C20 H20B 0.9600 .
C20 H20C 0.9600 .
C21 O3 1.439(5) .
C21 H21A 0.9600 .
C21 H21B 0.9600 .
C21 H21C 0.9600 .
C22 O5 1.321(4) .
C22 C23 1.403(5) .
C22 C27 1.407(5) .
C23 O8 1.373(4) .
C23 C24 1.375(5) .
C24 C25 1.390(6) .
C24 H24 0.9300 .
C25 C26 1.351(6) .
C25 H25 0.9300 .
C26 C27 1.405(5) .
C26 H26 0.9300 .
C27 C28 1.436(5) .
C28 N3 1.276(5) .
C28 H28 0.9300 .
C29 N3 1.457(5) .
C29 C30 1.516(6) .
C29 H29A 0.9700 .
C29 H29B 0.9700 .
C30 C32 1.512(6) .
C30 C33 1.516(6) .
C30 C31 1.531(5) .
C31 H31A 0.9600 .
C31 H31B 0.9600 .
C31 H31C 0.9600 .
C32 H32A 0.9600 .
C32 H32B 0.9600 .
C32 H32C 0.9600 .
C33 N4 1.460(5) .
C33 H33A 0.9700 .
C33 H33B 0.9700 .
C34 N4 1.280(5) .
C34 C35 1.441(6) .
C34 H34 0.9300 .
C35 C40 1.406(5) .
C35 C36 1.409(6) .
C36 C37 1.341(7) .
C36 H36 0.9300 .
C37 C38 1.399(6) .
C37 H37 0.9300 .
C38 C39 1.374(5) .
C38 H38 0.9300 .
C39 O7 1.377(4) .
C39 C40 1.401(5) .
C40 O6 1.332(4) .
C41 O8 1.429(4) .
C41 H41A 0.9600 .
C41 H41B 0.9600 .
C41 H41C 0.9600 .
C42 O7 1.427(4) .
C42 H42A 0.9600 .
C42 H42B 0.9600 .
C42 H42C 0.9600 .
C43 O9 1.394(5) .
C43 H43A 0.9600 .
C43 H43B 0.9600 .
C43 H43C 0.9600 .
N5 N6 1.184(4) .
N6 N7 1.156(4) .
N8 N9 1.170(4) .
N9 N10 1.152(5) .
N11 N12 1.188(5) .
N12 N13 1.154(5) .
N14 N15 1.166(5) .
N15 N16 1.141(5) .
N17 N18 1.162(5) .
N18 N19 1.157(5) .
N20 N21 1.167(4) .
N21 N22 1.157(4) .
N22 Nd1 2.532(3) 1_455
O9 H9 0.8177 .
